data_7064256
loop_
_publ_author_name
'Proshutinskaya, Varvara Yu.'
'Krylova, Irina V.'
'Shangin, Pavel G.'
'Vilman, Victoriya A.'
'Minyaev, Mikhail E.'
'Gorbunov, Dmitry E.'
'Gritsan, Nina P.'
'Nikolaevskaya, Elena N.'
'Egorov, Mikhail P.'
'Tretyakov, Evgeny V.'
'Syroeshkin, Mikhail A.'

_publ_section_title
;
 Ferrocene-containing Schiff bases and their Sn(iv) complexes with two
 non-conjugated redox-active fragments: dependence of spectroscopic and
 redox properties on complexation and solvent
;
_journal_issue 9
_journal_name_full 'New Journal of Chemistry'
_journal_page_first 3906
_journal_page_last 3925
_journal_paper_doi 10.1039/D5NJ04462F
_journal_volume 50
_journal_year 2026
_chemical_formula_moiety 'C48 H56 Fe2 N8 O4 Sn2, 4(C H4 O)'
_chemical_formula_sum 'C52 H72 Fe2 N8 O8 Sn2'
_chemical_formula_weight 1286.25
_space_group_crystal_system triclinic
_space_group_IT_number 2
_space_group_name_Hall '-P 1'
_space_group_name_H-M_alt 'P -1'
_atom_sites_solution_hydrogens geom
_atom_sites_solution_primary dual
_atom_sites_solution_secondary difmap
_audit_creation_date 2024-03-31
_audit_creation_method
;
Olex2 1.5
(compiled 2021.12.09 svn.r5202d8cf for OlexSys, GUI svn.r6439)
;
_audit_update_record
;
2025-07-24 deposited with the CCDC.	2026-02-02 downloaded from the CCDC.
;
_cell_angle_alpha 97.9351(14)
_cell_angle_beta 90.0735(13)
_cell_angle_gamma 104.0650(14)
_cell_formula_units_Z 1
_cell_length_a 7.63447(12)
_cell_length_b 10.59566(18)
_cell_length_c 17.0440(3)
_cell_measurement_reflns_used 16194
_cell_measurement_temperature 100.00(10)
_cell_measurement_theta_max 79.5520
_cell_measurement_theta_min 4.3310
_cell_volume 1323.72(4)
_computing_cell_refinement 'CrysAlisPro 1.171.43.109a (Rigaku OD, 2024)'
_computing_data_collection 'CrysAlisPro system (CCD 43.92a 64-bit (release 05-10-2023))'
_computing_data_reduction 'CrysAlisPro 1.171.43.109a (Rigaku OD, 2024)'
_computing_molecular_graphics 'Olex2 1.5 (Dolomanov et al., 2009)'
_computing_publication_material 'Olex2 1.5 (Dolomanov et al., 2009)'
_computing_structure_refinement 'XL  (Sheldrick, 2008)'
_computing_structure_solution 'SHELXT  (Sheldrick, 2015)'
_diffrn_ambient_environment N~2~
_diffrn_ambient_temperature 100.00(10)
_diffrn_detector 'Hybrid Pixel Array Detector'
_diffrn_detector_area_resol_mean 10.0000
_diffrn_detector_type HyPix
_diffrn_measured_fraction_theta_full 0.999
_diffrn_measured_fraction_theta_max 0.992
_diffrn_measurement_details
;
List of Runs (angles in degrees, time in seconds):

  # Type    Start    End  Width  t~exp~   \w     \q     \k     \f   Frames
#--------------------------------------------------------------------------
  1  \w    -43.00  31.00   0.50    0.16    --    0.00  95.00-165.00  148
  2  \w    -10.00  44.00   0.50    0.16    --    0.00 -95.00  85.00  108
  3  \w   -141.00 -83.00   0.50    0.64    --  -60.75 -95.00  85.00  116
  4  \w    -80.00  21.00   0.50    0.64    --  -60.75  95.00-165.00  202
  5  \w     -9.00 104.00   0.50    0.64    --   60.75 -95.00  85.00  226
  6  \w   -177.00 -83.00   0.50    0.64    -- -100.00 -95.00  85.00  188
  7  \w    -80.00 -19.00   0.50    0.64    -- -100.00  95.00-165.00  122
  8  \w     41.00 106.00   0.50    0.64    --  121.50 -95.00  85.00  130
  9  \w    105.00 178.00   0.50    0.64    --  121.50  95.00-165.00  146
 10  \w     -1.00  44.00   0.50    0.16    --    0.00 -99.00-150.00   90
 11  \w     -1.00  44.00   0.50    0.16    --    0.00 -99.00 -60.00   90
 12  \w    -75.00  35.00   0.50    0.16    --    0.00 -77.00   0.00  220
 13  \w    -75.00  35.00   0.50    0.16    --    0.00 -77.00   0.00  220
 14  \w    -43.00  20.00   0.50    0.64    --  -60.75  38.00-120.00  126
 15  \w   -140.00 -86.00   0.50    0.64    --  -60.75 -99.00   0.00  108
 16  \w    -43.00  20.00   0.50    0.64    --  -60.75  38.00 120.00  126
 17  \w   -140.00 -86.00   0.50    0.64    --  -60.75 -99.00-180.00  108
 18  \w    -25.00  27.00   0.50    0.64    --   60.75 -19.00   0.00  104
 19  \w     34.00 111.00   0.50    0.64    --   60.75-125.00  90.00  154
 20  \w    -25.00  27.00   0.50    0.64    --   60.75 -19.00 -90.00  104
 21  \w    -25.00  27.00   0.50    0.64    --   60.75 -19.00 150.00  104
 22  \w    -71.00 -24.00   0.50    0.64    -- -100.00  61.00 -30.00   94
 23  \w    -71.00 -24.00   0.50    0.64    -- -100.00  61.00-150.00   94
 24  \w    -51.00 -21.00   0.50    0.64    -- -100.00  45.00  60.00   60
 25  \w    -51.00 -21.00   0.50    0.64    -- -100.00  45.00 -30.00   60
 26  \w    -51.00 -21.00   0.50    0.64    -- -100.00  45.00  30.00   60
 27  \w   -176.00 -73.00   0.50    0.64    -- -100.00 -56.00 -16.27  206
 28  \w   -176.00 -73.00   0.50    0.64    -- -100.00 -56.00 -16.27  206
 29  \w     84.00 178.00   0.50    0.64    --  121.50  30.00-180.00  188
 30  \w     84.00 178.00   0.50    0.64    --  121.50  30.00-180.00  188
 31  \w    103.00 178.00   0.50    0.64    --  121.50 111.00 -60.00  150
 32  \w     47.00 105.00   0.50    0.64    --  121.50 -77.00-180.00  116
 33  \w     45.00 108.00   0.50    0.64    --  121.50-111.00 -30.00  126
 34  \w     87.00 178.00   0.50    0.64    --  121.50  77.00  90.00  182
 35  \w     41.00 106.00   0.50    0.64    --  121.50 -95.00  60.00  130
 36  \w    103.00 178.00   0.50    0.64    --  121.50 111.00 150.00  150
 37  \w     47.00 105.00   0.50    0.64    --  121.50 -77.00 -90.00  116
 38  \w     45.00 108.00   0.50    0.64    --  121.50-111.00 -60.00  126
 39  \w     45.00 108.00   0.50    0.64    --  121.50-111.00-150.00  126
 40  \w     42.00 131.00   0.50    0.64    --  121.50  15.00 -90.00  178
 41  \w     42.00 131.00   0.50    0.64    --  121.50  15.00 -90.00  178
 42  \w     70.00 103.00   0.50    0.64    --  121.50-111.00  30.00   66
 43  \w     45.00 108.00   0.50    0.64    --  121.50-111.00-120.00  126
 44  \w    125.00 174.00   0.50    0.64    --  121.50 111.00   0.00   98
 45  \w     59.00 104.00   0.50    0.64    --  121.50-111.00-180.00   90
 46  \w     43.00  83.00   0.50    0.64    --  121.50 -95.00-150.00   80
 47  \w     55.00  81.00   0.50    0.64    --  121.50 -95.00-180.00   52
 48  \w    109.00 176.00   0.50    0.64    --  121.50 111.00-150.00  134
 49  \w     46.00 108.00   0.50    0.64    --  121.50-111.00 150.00  124
 50  \w     41.00  80.00   0.50    0.64    --  121.50 -95.00 -90.00   78
 51  \w    129.00 155.00   0.50    0.64    --  121.50  77.00 120.00   52
 52  \w     47.00 108.00   0.50    0.64    --  121.50-111.00  90.00  122
 53  \w     79.00 105.00   0.50    0.64    --  121.50 -88.00  98.98   52
 54  \w     85.00 112.00   0.50    0.64    --  121.50 178.00-180.00   54
 55  \w     63.00 124.00   0.50    0.64    --  121.50 178.00  90.00  122
 56  \w    144.00 171.00   0.50    0.64    --  121.50  77.00-120.00   54
 57  \w     93.00 174.00   0.50    0.64    --  121.50  45.00  60.00  162
 58  \w     59.00  94.00   0.50    0.64    --  121.50 -77.00 120.00   70
 59  \w     93.00 119.00   0.50    0.64    --  121.50  77.00 -90.00   52
 60  \w    141.00 176.00   0.50    0.64    --  121.50  77.00 -90.00   70
 61  \w    141.00 168.00   0.50    0.64    --  121.50 111.00  60.00   54
 62  \w    120.00 159.00   0.50    0.64    --  121.50 -86.00 157.15   78
 63  \w     46.00 106.00   0.50    0.64    --  121.50-111.00  60.00  120
 64  \w     45.00  76.00   0.50    0.64    --  121.50 -84.00 -11.51   62
 65  \w    105.00 131.00   0.50    0.64    --  121.50 -84.00 -11.51   52
 66  \w    117.00 142.00   0.50    0.64    --  121.50  61.00-120.00   50
 67  \w     48.00  74.00   0.50    0.64    --  121.50 -77.00   0.00   52
 68  \w     69.00  95.00   0.50    0.64    --  121.50 -77.00  90.00   52
 69  \w     47.00  82.00   0.50    0.64    --  121.50 -77.00 150.00   70
 70  \w     78.00 104.00   0.50    0.64    --  121.50 -95.00 -30.00   52
 71  \w     81.00 107.00   0.50    0.64    --  121.50-111.00-150.00   52
 72  \w     42.00  67.00   0.50    0.64    --  121.50 -95.00-120.00   50
 73  \w     44.00  70.00   0.50    0.64    --  121.50 -95.00 -30.00   52
 74  \w    129.00 177.00   0.50    0.64    --  121.50  45.00 -60.00   96
 75  \w    143.00 177.00   0.50    0.64    --  121.50  17.00  46.06   68
 76  \w    111.00 139.00   0.50    0.64    --  121.50  17.00  46.06   56
 77  \w     72.00 104.00   0.50    0.64    --  121.50 -95.00-120.00   64
 78  \w     54.00  80.00   0.50    0.64    --  121.50 -95.00 150.00   52
 79  \w    134.00 160.00   0.50    0.64    --  121.50 111.00-180.00   52
 80  \w     63.00  98.00   0.50    0.64    --  121.50 178.00 -60.00   70
 81  \w     78.00 104.00   0.50    0.64    --  121.50 178.00 -30.00   52
 82  \w    122.00 148.00   0.50    0.64    --  121.50  61.00-180.00   52
 83  \w     92.00 123.00   0.50    0.64    --  121.50  45.00 -90.00   62
 84  \w     73.00  99.00   0.50    0.64    --  121.50  17.00  46.06   52
 85  \w     47.00 108.00   0.50    0.64    --  121.50-111.00   0.00  122
 86  \w    112.00 138.00   0.50    0.64    --  121.50 -88.00  98.98   52
 87  \w     42.00 128.00   0.50    0.64    --  121.50  15.00  30.00  172
 88  \w   -136.00-111.00   0.50    0.64    --  -60.75 -95.00  85.00   50
 89  \w    139.00 165.00   0.50    0.64    --  121.50  61.00 150.00   52
 90  \w    113.00 139.00   0.50    0.64    --  121.50   0.00  60.00   52
 91  \w    153.00 178.00   0.50    0.64    --  121.50   0.00  60.00   50
 92  \w     66.00  92.00   0.50    0.64    --  121.50 -77.00  90.00   52
 93  \w     50.00  76.00   0.50    0.64    --  121.50  15.00 -30.00   52
 94  \w    128.00 154.00   0.50    0.64    --  121.50  15.00 -30.00   52
 95  \w     75.00 101.00   0.50    0.64    --  121.50 178.00 -90.00   52
 96  \w    111.00 137.00   0.50    0.64    --  121.50 178.00 -60.00   52
 97  \w    102.00 128.00   0.50    0.64    --  121.50 178.00 120.00   52
 98  \w    110.00 136.00   0.50    0.64    --  121.50  61.00  30.00   52
 99  \w     71.00  97.00   0.50    0.64    --  121.50  24.00 125.54   52
100  \w    118.00 144.00   0.50    0.64    --  121.50 -84.00-119.91   52
101  \w    131.00 157.00   0.50    0.64    --  121.50 -87.00-133.58   52
102  \w    120.00 146.00   0.50    0.64    --  121.50 111.00-120.00   52
103  \w     31.00  57.00   0.50    0.16    --    0.00  77.00 -90.00   52
104  \w    -16.00  18.00   0.50    0.64    --   60.75 -19.00-150.00   68
105  \w    140.00 166.00   0.50    0.64    --  121.50  30.00 -90.00   52
106  \w    112.00 138.00   0.50    0.64    --  121.50 111.00 120.00   52
107  \w    133.00 159.00   0.50    0.64    --  121.50 -86.00-167.65   52
108  \w    105.00 131.00   0.50    0.64    --  121.50  45.00-180.00   52
109  \w     94.00 120.00   0.50    0.64    --  121.50  30.00 -60.00   52
110  \w    147.00 173.00   0.50    0.64    --  121.50  30.00 -60.00   52
111  \w     87.00 114.00   0.50    0.64    --  121.50  30.00  60.00   54
112  \w     83.00 108.00   0.50    0.64    --  121.50-111.00-180.00   50
113  \w     47.00  73.00   0.50    0.64    --  121.50-111.00 -90.00   52
114  \w     81.00 107.00   0.50    0.64    --  121.50-111.00  60.00   52
115  \w     79.00 105.00   0.50    0.64    --  121.50 -95.00-120.00   52
116  \w     52.00  78.00   0.50    0.64    --  121.50 -95.00 -60.00   52
117  \w     76.00 102.00   0.50    0.64    --  121.50 -95.00   0.00   52
118  \w     58.00  84.00   0.50    0.64    --  121.50 -77.00-120.00   52
119  \w     68.00  94.00   0.50    0.64    --  121.50 178.00-150.00   52
120  \w     88.00 114.00   0.50    0.64    --  121.50 178.00  60.00   52
121  \w     97.00 123.00   0.50    0.64    --  121.50  45.00-150.00   52
122  \w    132.00 157.00   0.50    0.64    --  121.50 -79.00-109.29   50
123  \w    114.00 140.00   0.50    0.64    --  121.50 -85.00  52.87   52
124  \w    113.00 139.00   0.50    0.64    --  121.50 -88.00  96.32   52
125  \w     78.00 104.00   0.50    0.64    --  121.50 -87.00-127.68   52
126  \w    136.00 161.00   0.50    0.64    --  121.50 -87.00-127.68   50
127  \w    116.00 142.00   0.50    0.64    --  121.50 -87.00  87.54   52
128  \w     52.00  78.00   0.50    0.64    --  121.50  12.00 153.35   52
129  \w     81.00 106.00   0.50    0.64    --  121.50 -95.00  30.00   50
;
_diffrn_measurement_device 'four-circle diffractometer'
_diffrn_measurement_device_type 'XtaLAB Synergy, Dualflex, HyPix'
_diffrn_measurement_method '\w scans'
_diffrn_orient_matrix_type 'CrysAlisPro convention (1999,Acta A55,543-557)'
_diffrn_orient_matrix_UB_11 -0.1348308000
_diffrn_orient_matrix_UB_12 0.0081291000
_diffrn_orient_matrix_UB_13 -0.0653259000
_diffrn_orient_matrix_UB_21 -0.0608466000
_diffrn_orient_matrix_UB_22 0.1084453000
_diffrn_orient_matrix_UB_23 0.0548234000
_diffrn_orient_matrix_UB_31 0.1464599000
_diffrn_orient_matrix_UB_32 0.1053892000
_diffrn_orient_matrix_UB_33 -0.0326567000
_diffrn_radiation_monochromator mirror
_diffrn_radiation_probe x-ray
_diffrn_radiation_type 'Cu K\a'
_diffrn_radiation_wavelength 1.54184
_diffrn_reflns_av_unetI/netI 0.0105
_diffrn_reflns_Laue_measured_fraction_full 0.999
_diffrn_reflns_Laue_measured_fraction_max 0.992
_diffrn_reflns_limit_h_max 9
_diffrn_reflns_limit_h_min -9
_diffrn_reflns_limit_k_max 13
_diffrn_reflns_limit_k_min -13
_diffrn_reflns_limit_l_max 21
_diffrn_reflns_limit_l_min -21
_diffrn_reflns_number 10270
_diffrn_reflns_point_group_measured_fraction_full 0.999
_diffrn_reflns_point_group_measured_fraction_max 0.992
_diffrn_reflns_theta_full 67.684
_diffrn_reflns_theta_max 80.409
_diffrn_reflns_theta_min 4.346
_diffrn_source 'micro-focus sealed X-ray tube'
_diffrn_source_type 'PhotonJet (Cu) X-ray Source'
_exptl_absorpt_coefficient_mu 12.218
_exptl_absorpt_correction_T_max 0.379
_exptl_absorpt_correction_T_min 0.200
_exptl_absorpt_correction_type gaussian
_exptl_absorpt_process_details
;
CrysAlisPro 1.171.43.109a (Rigaku Oxford Diffraction, 2024)
Numerical absorption correction based on gaussian integration over
a multifaceted crystal model
Spherical absorption correction
using equivalent radius and absorption coefficient.
Empirical absorption correction using spherical harmonics,
implemented in SCALE3 ABSPACK scaling algorithm.
;
_exptl_crystal_colour 'clear pale yellow'
_exptl_crystal_density_diffrn 1.614
_exptl_crystal_density_method 'not measured'
_exptl_crystal_description block
_exptl_crystal_F_000 656
_exptl_crystal_size_max 0.246
_exptl_crystal_size_mid 0.187
_exptl_crystal_size_min 0.159
_refine_diff_density_max 1.787
_refine_diff_density_min -1.108
_refine_diff_density_rms 0.137
_refine_ls_extinction_method none
_refine_ls_goodness_of_fit_ref 1.067
_refine_ls_hydrogen_treatment mixed
_refine_ls_matrix_type full
_refine_ls_number_parameters 346
_refine_ls_number_reflns 10270
_refine_ls_number_restraints 6
_refine_ls_restrained_S_all 2.728
_refine_ls_R_factor_all 0.0475
_refine_ls_R_factor_gt 0.0470
_refine_ls_shift/su_max 0.002
_refine_ls_shift/su_mean 0.000
_refine_ls_structure_factor_coef Fsqd
_refine_ls_weighting_details 'w=1/[\s^2^(Fo^2^)+(0.0853P)^2^+2.5823P] where P=(Fo^2^+2Fc^2^)/3'
_refine_ls_weighting_scheme calc
_refine_ls_wR_factor_gt 0.1328
_refine_ls_wR_factor_ref 0.1331
_reflns_Friedel_coverage 0.000
_reflns_number_gt 10122
_reflns_number_total 10270
_reflns_threshold_expression 'I > 2\s(I)'
_twin_special_details
;
Component 2 rotated by -179.9720\% 
around [-0.00 0.00 1.00] (reciprocal) or [0.08 0.23 0.97] (direct)
;
_cod_data_source_file d5nj04462f2.cif
_cod_data_source_block V30
_cod_depositor_comments 'Adding full bibliography for 7064255--7064256.cif.'
_cod_database_code 7064256
_shelx_shelxl_version_number 2018/3
_chemical_oxdiff_formula 'C52 H72 Fe2 N6 O10 Sn2'
_chemical_oxdiff_usercomment V30
_shelx_space_group_comment
;
The symmetry employed for this shelxl refinement is uniquely defined
by the following loop, which should always be used as a source of
symmetry information in preference to the above space-group names.
They are only intended as comments.
;
_shelx_estimated_absorpt_t_max 0.247
_shelx_estimated_absorpt_t_min 0.153
_olex2_refinement_description
;
1. Twinned data refinement
 Scales: 0.5706(10)
 0.4294(10)
2. Fixed Uiso
 At 1.2 times of:
  All C(H) groups, All C(H,H) groups, All C(H,H,H,H) groups, All N(H) groups
 At 1.5 times of:
  All C(H,H,H) groups, All C(H,H,H,H,H,H) groups, All O(H) groups
3. Restrained distances
 N2-H2A = O3-H3A = O3A-H3B = O4-H4A
 0.84 with sigma of 0.02
 C23-C24 \\sim C23-C24A
 with sigma of 0.003
 C25-O3 \\sim C25-O3A
 with sigma of 0.003
4. Uiso/Uaniso restraints and constraints
Uanis(C24) = Uanis(C24A)
Uanis(O3) = Uanis(O3A)
5. Others
 Sof(H23C)=Sof(H23D)=Sof(C24A)=Sof(H24D)=Sof(H24E)=Sof(H24F)=1-FVAR(1)
 Sof(H23A)=Sof(H23B)=Sof(C24)=Sof(H24A)=Sof(H24B)=Sof(H24C)=FVAR(1)
 Sof(O3A)=Sof(H3B)=Sof(H25D)=Sof(H25E)=Sof(H25F)=1-FVAR(2)
 Sof(O3)=Sof(H3A)=Sof(H25A)=Sof(H25B)=Sof(H25C)=FVAR(2)
6.a Ternary CH refined with riding coordinates:
 C1(H1), C2(H2A), C3(H3), C4(H4), C5(H5), C7(H7), C8(H8), C9(H9), C10(H10)
6.b Secondary CH2 refined with riding coordinates:
 C21(H21A,H21B), C23(H23A,H23B), C23(H23C,H23D)
6.c Aromatic/amide H refined with riding coordinates:
 C14(H14), C17(H17), C18(H18), C19(H19), C20(H20)
6.d Aromatic/amide H refined with riding coordinates and stretchable bonds:
 N2(H2)
6.e Tetrahedral OH refined with riding coordinates and stretchable bonds:
 O3A(H3B)
6.f Idealised Me refined as rotating group:
 C12(H12A,H12B,H12C), C22(H22A,H22B,H22C), C24(H24A,H24B,H24C), C24A(H24D,H24E,
 H24F), C25(H25A,H25B,H25C), C25(H25D,H25E,H25F), C26(H26A,H26B,H26C)
6.g Idealised tetrahedral OH refined as rotating group with stretchable bonds:
 O3(H3A), O4(H4A)
;
_olex2_submission_special_instructions 'No special instructions were received'
_oxdiff_exptl_absorpt_empirical_details
;
Empirical correction (ABSPACK) includes:
- Absorption correction using spherical harmonics
- Frame scaling
;
_oxdiff_exptl_absorpt_empirical_full_max 4.772
_oxdiff_exptl_absorpt_empirical_full_min 0.429
_oxdiff_exptl_absorpt_spherical_max 0.307
_oxdiff_exptl_absorpt_spherical_min 0.215
_oxdiff_twin_integration_method simultaneous
_oxdiff_twin_items 2

loop_
_space_group_symop_operation_xyz
'x, y, z'
'-x, -y, -z'

loop_
_atom_site_label
_atom_site_type_symbol
_atom_site_fract_x
_atom_site_fract_y
_atom_site_fract_z
_atom_site_U_iso_or_equiv
_atom_site_adp_type
_atom_site_occupancy
_atom_site_site_symmetry_order
_atom_site_calc_flag
_atom_site_refinement_flags_posn
_atom_site_refinement_flags_adp
_atom_site_refinement_flags_occupancy
_atom_site_disorder_assembly
_atom_site_disorder_group
Sn1 Sn 0.96267(4) 0.50213(3) 0.61897(2) 0.02508(11) Uani 1 1 d . . . . .
Fe1 Fe 0.47965(10) 0.18074(8) 0.14157(5) 0.02880(18) Uani 1 1 d . . . . .
O1 O 0.8451(5) 0.4125(3) 0.49577(19) 0.0273(7) Uani 1 1 d . . . . .
O2 O 0.9392(5) 0.5236(4) 0.7429(2) 0.0367(8) Uani 1 1 d . . . . .
N1 N 0.7299(6) 0.2704(4) 0.3532(2) 0.0273(8) Uani 1 1 d . . . . .
N2 N 0.7010(6) 0.2147(4) 0.4226(2) 0.0269(8) Uani 1 1 d D . . . .
H2 H 0.668(3) 0.141(7) 0.4218(2) 0.032 Uiso 1 1 calc R U . . .
N3 N 0.6529(6) 0.2518(4) 0.5555(2) 0.0280(8) Uani 1 1 d . . . . .
N4 N 0.7139(5) 0.3372(4) 0.6255(2) 0.0263(8) Uani 1 1 d . . . . .
C1 C 0.2777(8) 0.0707(6) 0.1998(4) 0.0400(12) Uani 1 1 d . . . . .
H1 H 0.284126 0.056756 0.256439 0.048 Uiso 1 1 calc R U . . .
C2 C 0.3306(8) -0.0051(6) 0.1357(4) 0.0421(13) Uani 1 1 d . . . . .
H2A H 0.378905 -0.084121 0.138305 0.050 Uiso 1 1 calc DR U . . .
C3 C 0.2990(7) 0.0466(6) 0.0639(3) 0.0375(11) Uani 1 1 d . . . . .
H3 H 0.321858 0.010780 0.008450 0.045 Uiso 1 1 calc R U . . .
C4 C 0.2305(7) 0.1596(6) 0.0881(3) 0.0353(11) Uani 1 1 d . . . . .
H4 H 0.198741 0.218731 0.052378 0.042 Uiso 1 1 calc R U . . .
C5 C 0.2182(7) 0.1741(6) 0.1719(3) 0.0377(12) Uani 1 1 d . . . . .
H5 H 0.175890 0.245261 0.205430 0.045 Uiso 1 1 calc R U . . .
C6 C 0.7074(7) 0.2366(5) 0.2137(3) 0.0292(10) Uani 1 1 d . . . . .
C7 C 0.7443(7) 0.1742(5) 0.1374(3) 0.0308(10) Uani 1 1 d . . . . .
H7 H 0.790876 0.093310 0.126645 0.037 Uiso 1 1 calc R U . . .
C8 C 0.7050(7) 0.2496(5) 0.0802(3) 0.0317(10) Uani 1 1 d . . . . .
H8 H 0.716868 0.229588 0.021634 0.038 Uiso 1 1 calc R U . . .
C9 C 0.6407(7) 0.3570(5) 0.1196(3) 0.0327(10) Uani 1 1 d . . . . .
H9 H 0.600831 0.424967 0.093726 0.039 Uiso 1 1 calc R U . . .
C10 C 0.6430(7) 0.3495(5) 0.2020(3) 0.0314(10) Uani 1 1 d . . . . .
H10 H 0.604654 0.411246 0.244446 0.038 Uiso 1 1 calc R U . . .
C11 C 0.7145(7) 0.1859(5) 0.2893(3) 0.0272(9) Uani 1 1 d . . . . .
C12 C 0.7014(8) 0.0425(5) 0.2896(3) 0.0357(11) Uani 1 1 d . . . . .
H12A H 0.732255 0.003515 0.237529 0.054 Uiso 1 1 calc R U . . .
H12B H 0.577775 -0.001736 0.301235 0.054 Uiso 1 1 calc R U . . .
H12C H 0.785492 0.031897 0.330255 0.054 Uiso 1 1 calc R U . . .
C13 C 0.7339(7) 0.2999(5) 0.4937(3) 0.0259(9) Uani 1 1 d . . . . .
C14 C 0.6237(7) 0.3071(5) 0.6869(3) 0.0280(9) Uani 1 1 d . . . . .
H14 H 0.519310 0.236005 0.677942 0.034 Uiso 1 1 calc R U . . .
C15 C 0.6643(7) 0.3700(5) 0.7681(3) 0.0283(9) Uani 1 1 d . . . . .
C16 C 0.8210(7) 0.4711(5) 0.7922(3) 0.0284(9) Uani 1 1 d . . . . .
C17 C 0.8501(8) 0.5187(6) 0.8751(3) 0.0334(11) Uani 1 1 d . . . . .
H17 H 0.953284 0.587356 0.892970 0.040 Uiso 1 1 calc R U . . .
C18 C 0.7311(8) 0.4665(5) 0.9287(3) 0.0332(10) Uani 1 1 d . . . . .
H18 H 0.755205 0.498094 0.983531 0.040 Uiso 1 1 calc R U . . .
C19 C 0.5753(7) 0.3680(5) 0.9052(3) 0.0322(10) Uani 1 1 d . . . . .
H19 H 0.492913 0.333962 0.943289 0.039 Uiso 1 1 calc R U . . .
C20 C 0.5433(7) 0.3211(5) 0.8256(3) 0.0302(10) Uani 1 1 d . . . . .
H20 H 0.437253 0.254238 0.809063 0.036 Uiso 1 1 calc R U . . .
C21 C 0.8563(7) 0.6670(5) 0.6127(3) 0.0322(10) Uani 1 1 d . . . . .
H21A H 0.900224 0.733505 0.659755 0.039 Uiso 1 1 calc R U . . .
H21B H 0.900546 0.706704 0.564991 0.039 Uiso 1 1 calc R U . . .
C22 C 0.6501(8) 0.6302(7) 0.6093(4) 0.0453(14) Uani 1 1 d . . . . .
H22A H 0.606084 0.708600 0.605009 0.068 Uiso 1 1 calc R U . . .
H22B H 0.605745 0.594666 0.657683 0.068 Uiso 1 1 calc R U . . .
H22C H 0.606061 0.563818 0.563090 0.068 Uiso 1 1 calc R U . . .
C23 C 1.1552(7) 0.3883(5) 0.6179(3) 0.0338(10) Uani 1 1 d D . . . .
H23A H 1.158803 0.341763 0.563605 0.041 Uiso 0.74(4) 1 calc R U P A 1
H23B H 1.276208 0.447589 0.631785 0.041 Uiso 0.74(4) 1 calc R U P A 1
H23C H 1.199250 0.377024 0.563354 0.041 Uiso 0.26(4) 1 calc R U P A 2
H23D H 1.259483 0.439479 0.652697 0.041 Uiso 0.26(4) 1 calc R U P A 2
C24 C 1.1136(16) 0.2882(16) 0.6754(11) 0.046(3) Uani 0.74(4) 1 d D . P A 1
H24A H 1.195064 0.229386 0.666890 0.069 Uiso 0.74(4) 1 calc R U P A 1
H24B H 0.988167 0.236737 0.666384 0.069 Uiso 0.74(4) 1 calc R U P A 1
H24C H 1.130655 0.333999 0.729890 0.069 Uiso 0.74(4) 1 calc R U P A 1
C24A C 1.094(5) 0.253(2) 0.643(3) 0.046(3) Uani 0.26(4) 1 d D . P A 2
H24D H 1.200431 0.219313 0.652329 0.069 Uiso 0.26(4) 1 calc R U P A 2
H24E H 1.014938 0.193239 0.601923 0.069 Uiso 0.26(4) 1 calc R U P A 2
H24F H 1.028960 0.259540 0.692686 0.069 Uiso 0.26(4) 1 calc R U P A 2
O3 O 0.6192(5) -0.0060(4) 0.5813(2) 0.0341(9) Uani 0.962(8) 1 d D . P B 1
H3A H 0.606(7) 0.065(5) 0.570(4) 0.051 Uiso 0.962(8) 1 calc DR U P B 1
O3A O 0.788(13) 0.042(7) 0.613(3) 0.0341(9) Uani 0.038(8) 1 d D . P B 2
H3B H 0.707(14) 0.082(7) 0.618(3) 0.051 Uiso 0.038(8) 1 calc DR U P B 2
C25 C 0.7640(9) -0.0411(7) 0.5382(4) 0.0481(15) Uani 1 1 d D . . . .
H25A H 0.717088 -0.121998 0.501289 0.072 Uiso 0.962(8) 1 calc R U P B 1
H25B H 0.853104 -0.055494 0.575286 0.072 Uiso 0.962(8) 1 calc R U P B 1
H25C H 0.821436 0.029869 0.508525 0.072 Uiso 0.962(8) 1 calc R U P B 1
H25D H 0.704638 -0.131358 0.545914 0.072 Uiso 0.038(8) 1 calc R U P B 2
H25E H 0.881898 -0.039217 0.515123 0.072 Uiso 0.038(8) 1 calc R U P B 2
H25F H 0.688659 -0.009824 0.502462 0.072 Uiso 0.038(8) 1 calc R U P B 2
O4 O 1.1169(6) 0.1346(5) 0.8791(3) 0.0524(11) Uani 1 1 d D . . . .
H4A H 1.031(4) 0.071(2) 0.886(6) 0.079 Uiso 1 1 calc DR U . . .
C26 C 1.0581(9) 0.2525(6) 0.8899(4) 0.0427(13) Uani 1 1 d . . . . .
H26A H 0.964697 0.247837 0.849348 0.064 Uiso 1 1 calc R U . . .
H26B H 1.160596 0.327071 0.885220 0.064 Uiso 1 1 calc R U . . .
H26C H 1.008167 0.264141 0.942599 0.064 Uiso 1 1 calc R U . . .

loop_
_atom_site_aniso_label
_atom_site_aniso_U_11
_atom_site_aniso_U_22
_atom_site_aniso_U_33
_atom_site_aniso_U_23
_atom_site_aniso_U_13
_atom_site_aniso_U_12
Sn1 0.02628(16) 0.02492(16) 0.02197(16) 0.00364(12) 0.00278(11) 0.00214(11)
Fe1 0.0300(4) 0.0293(4) 0.0251(4) 0.0038(3) 0.0003(3) 0.0036(3)
O1 0.0272(16) 0.0251(17) 0.0257(16) 0.0048(13) 0.0019(12) -0.0013(13)
O2 0.036(2) 0.041(2) 0.0252(17) 0.0051(15) 0.0048(14) -0.0059(16)
N1 0.028(2) 0.033(2) 0.0197(18) 0.0067(15) 0.0021(15) 0.0028(17)
N2 0.035(2) 0.0214(18) 0.0232(19) 0.0056(15) 0.0015(15) 0.0031(16)
N3 0.032(2) 0.0252(19) 0.0217(18) 0.0004(15) 0.0012(15) -0.0015(16)
N4 0.0282(18) 0.0234(18) 0.0238(18) 0.0018(15) 0.0004(15) 0.0001(15)
C1 0.033(3) 0.043(3) 0.041(3) 0.012(2) 0.000(2) -0.002(2)
C2 0.033(3) 0.031(3) 0.058(4) 0.010(3) -0.003(2) -0.001(2)
C3 0.033(3) 0.037(3) 0.036(3) -0.004(2) -0.004(2) 0.002(2)
C4 0.030(2) 0.037(3) 0.038(3) 0.007(2) -0.005(2) 0.005(2)
C5 0.030(3) 0.041(3) 0.036(3) -0.001(2) 0.005(2) 0.001(2)
C6 0.031(2) 0.029(2) 0.026(2) 0.0029(18) 0.0014(18) 0.0038(19)
C7 0.027(2) 0.036(3) 0.027(2) 0.004(2) 0.0018(18) 0.004(2)
C8 0.034(3) 0.034(3) 0.025(2) 0.0053(19) 0.0035(19) 0.004(2)
C9 0.035(3) 0.031(3) 0.030(2) 0.007(2) 0.0016(19) 0.002(2)
C10 0.033(2) 0.029(2) 0.029(2) 0.0052(19) -0.0003(19) 0.0000(19)
C11 0.027(2) 0.026(2) 0.026(2) 0.0057(18) 0.0012(17) 0.0012(18)
C12 0.048(3) 0.031(3) 0.028(2) 0.0038(19) 0.003(2) 0.009(2)
C13 0.027(2) 0.025(2) 0.024(2) 0.0031(17) -0.0003(17) 0.0043(17)
C14 0.028(2) 0.027(2) 0.028(2) 0.0077(18) 0.0024(18) 0.0021(18)
C15 0.032(2) 0.029(2) 0.025(2) 0.0074(18) 0.0034(18) 0.0069(19)
C16 0.030(2) 0.028(2) 0.027(2) 0.0065(18) 0.0049(18) 0.0047(19)
C17 0.036(3) 0.037(3) 0.027(2) 0.004(2) 0.004(2) 0.010(2)
C18 0.040(3) 0.035(3) 0.024(2) 0.0044(19) 0.0036(19) 0.008(2)
C19 0.037(3) 0.034(3) 0.025(2) 0.0077(19) 0.0053(19) 0.006(2)
C20 0.034(3) 0.027(2) 0.028(2) 0.0051(18) 0.0027(19) 0.004(2)
C21 0.030(2) 0.034(2) 0.034(3) 0.006(2) 0.006(2) 0.0113(19)
C22 0.032(3) 0.046(3) 0.061(4) 0.010(3) 0.002(3) 0.014(2)
C23 0.038(3) 0.036(3) 0.029(2) 0.010(2) 0.003(2) 0.008(2)
C24 0.037(4) 0.046(6) 0.064(8) 0.027(6) 0.008(6) 0.014(4)
C24A 0.037(4) 0.046(6) 0.064(8) 0.027(6) 0.008(6) 0.014(4)
O3 0.034(2) 0.0286(19) 0.038(2) 0.0105(15) 0.0060(15) 0.0024(15)
O3A 0.034(2) 0.0286(19) 0.038(2) 0.0105(15) 0.0060(15) 0.0024(15)
C25 0.039(3) 0.045(3) 0.064(4) 0.015(3) 0.014(3) 0.013(3)
O4 0.039(2) 0.042(2) 0.073(3) 0.005(2) 0.005(2) 0.0060(19)
C26 0.041(3) 0.040(3) 0.045(3) 0.008(3) 0.003(2) 0.007(2)

loop_
_atom_type_symbol
_atom_type_description
_atom_type_scat_dispersion_real
_atom_type_scat_dispersion_imag
_atom_type_scat_source
C C 0.0181 0.0091 'International Tables Vol C Tables 4.2.6.8 and 6.1.1.4'
H H 0.0000 0.0000 'International Tables Vol C Tables 4.2.6.8 and 6.1.1.4'
Fe Fe -1.1336 3.1974 'International Tables Vol C Tables 4.2.6.8 and 6.1.1.4'
N N 0.0311 0.0180 'International Tables Vol C Tables 4.2.6.8 and 6.1.1.4'
O O 0.0492 0.0322 'International Tables Vol C Tables 4.2.6.8 and 6.1.1.4'
Sn Sn 0.0259 5.4591 'International Tables Vol C Tables 4.2.6.8 and 6.1.1.4'

loop_
_exptl_crystal_face_index_h
_exptl_crystal_face_index_k
_exptl_crystal_face_index_l
_exptl_crystal_face_perp_dist
1 1 -11 0.0502
1 2 10 0.0628
1 -1 -1 0.0697
0 1 0 0.0812
2 2 0 0.1313
-1 -1 1 0.0936
0 1 -2 0.0565
-2 3 -10 0.0679
2 -2 -9 0.0529
-2 2 0 0.0987
4 -4 4 0.0798
-1 6 5 0.0765
-2 4 7 0.0769
4 -3 7 0.0745

loop_
_geom_angle_atom_site_label_1
_geom_angle_atom_site_label_2
_geom_angle_atom_site_label_3
_geom_angle
_geom_angle_site_symmetry_1
_geom_angle_site_symmetry_3
_geom_angle_publ_flag
O1 Sn1 O1 64.97(14) . 2_766 ?
O2 Sn1 O1 144.82(12) . 2_766 ?
O2 Sn1 O1 150.01(14) . . ?
O2 Sn1 N4 81.31(15) . . ?
O2 Sn1 C21 90.82(19) . . ?
O2 Sn1 C23 94.69(19) . . ?
N4 Sn1 O1 69.31(13) . . ?
N4 Sn1 O1 133.81(13) . 2_766 ?
C21 Sn1 O1 83.32(16) . 2_766 ?
C21 Sn1 O1 90.27(18) . . ?
C21 Sn1 N4 103.46(18) . . ?
C21 Sn1 C23 159.1(2) . . ?
C23 Sn1 O1 94.87(18) . . ?
C23 Sn1 O1 80.58(16) . 2_766 ?
C23 Sn1 N4 97.29(18) . . ?
C1 Fe1 C3 68.6(2) . . ?
C1 Fe1 C4 68.3(2) . . ?
C1 Fe1 C5 40.6(2) . . ?
C1 Fe1 C6 108.4(2) . . ?
C1 Fe1 C8 165.8(2) . . ?
C1 Fe1 C9 152.3(2) . . ?
C1 Fe1 C10 119.1(2) . . ?
C2 Fe1 C1 40.0(3) . . ?
C2 Fe1 C3 41.9(3) . . ?
C2 Fe1 C4 69.1(2) . . ?
C2 Fe1 C5 68.3(3) . . ?
C2 Fe1 C6 118.0(2) . . ?
C2 Fe1 C7 107.5(2) . . ?
C2 Fe1 C8 128.1(3) . . ?
C2 Fe1 C9 166.4(3) . . ?
C2 Fe1 C10 152.1(2) . . ?
C3 Fe1 C4 40.8(2) . . ?
C3 Fe1 C5 68.5(2) . . ?
C3 Fe1 C9 127.0(2) . . ?
C3 Fe1 C10 164.9(2) . . ?
C5 Fe1 C4 40.5(2) . . ?
C5 Fe1 C9 118.2(2) . . ?
C5 Fe1 C10 108.1(2) . . ?
C6 Fe1 C3 152.4(2) . . ?
C6 Fe1 C4 165.7(2) . . ?
C6 Fe1 C5 128.2(2) . . ?
C6 Fe1 C8 68.4(2) . . ?
C6 Fe1 C9 68.6(2) . . ?
C6 Fe1 C10 41.1(2) . . ?
C7 Fe1 C1 128.0(2) . . ?
C7 Fe1 C3 117.7(2) . . ?
C7 Fe1 C4 151.7(2) . . ?
C7 Fe1 C5 166.3(2) . . ?
C7 Fe1 C6 41.18(19) . . ?
C7 Fe1 C8 40.6(2) . . ?
C7 Fe1 C9 69.0(2) . . ?
C7 Fe1 C10 69.2(2) . . ?
C8 Fe1 C3 107.4(2) . . ?
C8 Fe1 C4 118.2(2) . . ?
C8 Fe1 C5 152.1(2) . . ?
C8 Fe1 C9 40.9(2) . . ?
C8 Fe1 C10 68.2(2) . . ?
C9 Fe1 C4 107.4(2) . . ?
C9 Fe1 C10 40.4(2) . . ?
C10 Fe1 C4 127.2(2) . . ?
Sn1 O1 Sn1 115.03(14) . 2_766 ?
C13 O1 Sn1 113.5(3) . . ?
C13 O1 Sn1 126.5(3) . 2_766 ?
C16 O2 Sn1 135.7(3) . . ?
C11 N1 N2 114.3(4) . . ?
N1 N2 H2 121.4 . . ?
N1 N2 C13 117.2(4) . . ?
C13 N2 H2 121.4 . . ?
C13 N3 N4 110.7(4) . . ?
N3 N4 Sn1 117.1(3) . . ?
C14 N4 Sn1 128.3(3) . . ?
C14 N4 N3 114.6(4) . . ?
Fe1 C1 H1 125.7 . . ?
C2 C1 Fe1 68.8(3) . . ?
C2 C1 H1 125.7 . . ?
C2 C1 C5 108.6(5) . . ?
C5 C1 Fe1 70.0(3) . . ?
C5 C1 H1 125.7 . . ?
Fe1 C2 H2A 125.6 . . ?
C1 C2 Fe1 71.3(3) . . ?
C1 C2 H2A 125.6 . . ?
C1 C2 C3 108.8(5) . . ?
C3 C2 Fe1 70.5(3) . . ?
C3 C2 H2A 125.6 . . ?
Fe1 C3 H3 126.8 . . ?
C2 C3 Fe1 67.6(3) . . ?
C2 C3 H3 126.8 . . ?
C4 C3 Fe1 69.9(3) . . ?
C4 C3 C2 106.4(5) . . ?
C4 C3 H3 126.8 . . ?
Fe1 C4 H4 126.0 . . ?
C3 C4 Fe1 69.3(3) . . ?
C3 C4 H4 126.0 . . ?
C5 C4 Fe1 69.5(3) . . ?
C5 C4 C3 107.9(5) . . ?
C5 C4 H4 126.0 . . ?
Fe1 C5 H5 125.9 . . ?
C1 C5 Fe1 69.4(3) . . ?
C1 C5 C4 108.2(5) . . ?
C1 C5 H5 125.9 . . ?
C4 C5 Fe1 70.1(3) . . ?
C4 C5 H5 125.9 . . ?
C7 C6 Fe1 69.2(3) . . ?
C7 C6 C10 107.9(4) . . ?
C7 C6 C11 126.0(5) . . ?
C10 C6 Fe1 69.8(3) . . ?
C10 C6 C11 125.8(5) . . ?
C11 C6 Fe1 121.4(4) . . ?
Fe1 C7 H7 126.3 . . ?
C6 C7 Fe1 69.6(3) . . ?
C6 C7 H7 126.3 . . ?
C8 C7 Fe1 70.0(3) . . ?
C8 C7 C6 107.3(5) . . ?
C8 C7 H7 126.3 . . ?
Fe1 C8 H8 125.5 . . ?
C7 C8 Fe1 69.4(3) . . ?
C7 C8 H8 125.5 . . ?
C7 C8 C9 108.9(4) . . ?
C9 C8 Fe1 69.8(3) . . ?
C9 C8 H8 125.5 . . ?
Fe1 C9 H9 126.1 . . ?
C8 C9 Fe1 69.3(3) . . ?
C8 C9 H9 126.1 . . ?
C10 C9 Fe1 69.8(3) . . ?
C10 C9 C8 107.8(5) . . ?
C10 C9 H9 126.1 . . ?
Fe1 C10 H10 126.0 . . ?
C6 C10 Fe1 69.1(3) . . ?
C6 C10 H10 126.0 . . ?
C9 C10 Fe1 69.8(3) . . ?
C9 C10 C6 108.1(5) . . ?
C9 C10 H10 126.0 . . ?
N1 C11 C6 116.6(4) . . ?
N1 C11 C12 123.5(4) . . ?
C6 C11 C12 119.9(4) . . ?
C11 C12 H12A 109.5 . . ?
C11 C12 H12B 109.5 . . ?
C11 C12 H12C 109.5 . . ?
H12A C12 H12B 109.5 . . ?
H12A C12 H12C 109.5 . . ?
H12B C12 H12C 109.5 . . ?
O1 C13 N2 119.2(4) . . ?
O1 C13 N3 125.5(4) . . ?
N3 C13 N2 115.2(4) . . ?
N4 C14 H14 116.5 . . ?
N4 C14 C15 127.0(5) . . ?
C15 C14 H14 116.5 . . ?
C16 C15 C14 123.6(4) . . ?
C20 C15 C14 116.9(5) . . ?
C20 C15 C16 119.5(5) . . ?
O2 C16 C15 123.6(5) . . ?
O2 C16 C17 118.7(5) . . ?
C15 C16 C17 117.7(5) . . ?
C16 C17 H17 119.6 . . ?
C18 C17 C16 120.7(5) . . ?
C18 C17 H17 119.6 . . ?
C17 C18 H18 119.1 . . ?
C17 C18 C19 121.8(5) . . ?
C19 C18 H18 119.1 . . ?
C18 C19 H19 120.7 . . ?
C20 C19 C18 118.6(5) . . ?
C20 C19 H19 120.7 . . ?
C15 C20 H20 119.2 . . ?
C19 C20 C15 121.6(5) . . ?
C19 C20 H20 119.2 . . ?
Sn1 C21 H21A 109.2 . . ?
Sn1 C21 H21B 109.2 . . ?
H21A C21 H21B 107.9 . . ?
C22 C21 Sn1 111.9(4) . . ?
C22 C21 H21A 109.2 . . ?
C22 C21 H21B 109.2 . . ?
C21 C22 H22A 109.5 . . ?
C21 C22 H22B 109.5 . . ?
C21 C22 H22C 109.5 . . ?
H22A C22 H22B 109.5 . . ?
H22A C22 H22C 109.5 . . ?
H22B C22 H22C 109.5 . . ?
Sn1 C23 H23A 109.1 . . ?
Sn1 C23 H23B 109.1 . . ?
Sn1 C23 H23C 107.9 . . ?
Sn1 C23 H23D 107.9 . . ?
H23A C23 H23B 107.8 . . ?
H23C C23 H23D 107.2 . . ?
C24 C23 Sn1 112.6(6) . . ?
C24 C23 H23A 109.1 . . ?
C24 C23 H23B 109.1 . . ?
C24A C23 Sn1 117.5(15) . . ?
C24A C23 H23C 107.9 . . ?
C24A C23 H23D 107.9 . . ?
C23 C24 H24A 109.5 . . ?
C23 C24 H24B 109.5 . . ?
C23 C24 H24C 109.5 . . ?
H24A C24 H24B 109.5 . . ?
H24A C24 H24C 109.5 . . ?
H24B C24 H24C 109.5 . . ?
C23 C24A H24D 109.5 . . ?
C23 C24A H24E 109.5 . . ?
C23 C24A H24F 109.5 . . ?
H24D C24A H24E 109.5 . . ?
H24D C24A H24F 109.5 . . ?
H24E C24A H24F 109.5 . . ?
C25 O3 H3A 109.5 . . ?
C25 O3A H3B 109.5 . . ?
O3 C25 H25A 109.5 . . ?
O3 C25 H25B 109.5 . . ?
O3 C25 H25C 109.5 . . ?
O3A C25 H25D 109.5 . . ?
O3A C25 H25E 109.5 . . ?
O3A C25 H25F 109.5 . . ?
H25A C25 H25B 109.5 . . ?
H25A C25 H25C 109.5 . . ?
H25B C25 H25C 109.5 . . ?
H25D C25 H25E 109.5 . . ?
H25D C25 H25F 109.5 . . ?
H25E C25 H25F 109.5 . . ?
C26 O4 H4A 109.5 . . ?
O4 C26 H26A 109.5 . . ?
O4 C26 H26B 109.5 . . ?
O4 C26 H26C 109.5 . . ?
H26A C26 H26B 109.5 . . ?
H26A C26 H26C 109.5 . . ?
H26B C26 H26C 109.5 . . ?

loop_
_geom_bond_atom_site_label_1
_geom_bond_atom_site_label_2
_geom_bond_distance
_geom_bond_site_symmetry_2
_geom_bond_publ_flag
Sn1 O1 2.578(3) 2_766 ?
Sn1 O1 2.269(3) . ?
Sn1 O2 2.105(4) . ?
Sn1 N4 2.261(4) . ?
Sn1 C21 2.112(5) . ?
Sn1 C23 2.114(5) . ?
Fe1 C1 2.042(6) . ?
Fe1 C2 2.010(6) . ?
Fe1 C3 2.049(5) . ?
Fe1 C4 2.057(5) . ?
Fe1 C5 2.049(6) . ?
Fe1 C6 2.044(5) . ?
Fe1 C7 2.039(5) . ?
Fe1 C8 2.047(5) . ?
Fe1 C9 2.054(5) . ?
Fe1 C10 2.054(5) . ?
O1 C13 1.282(6) . ?
O2 C16 1.311(6) . ?
N1 N2 1.390(5) . ?
N1 C11 1.296(6) . ?
N2 H2 0.76(7) . ?
N2 C13 1.390(6) . ?
N3 N4 1.399(5) . ?
N3 C13 1.322(6) . ?
N4 C14 1.287(6) . ?
C1 H1 1.0000 . ?
C1 C2 1.385(9) . ?
C1 C5 1.420(9) . ?
C2 H2A 1.0000 . ?
C2 C3 1.450(9) . ?
C3 H3 1.0000 . ?
C3 C4 1.430(8) . ?
C4 H4 1.0000 . ?
C4 C5 1.421(8) . ?
C5 H5 1.0000 . ?
C6 C7 1.436(7) . ?
C6 C10 1.437(7) . ?
C6 C11 1.469(7) . ?
C7 H7 1.0000 . ?
C7 C8 1.418(7) . ?
C8 H8 1.0000 . ?
C8 C9 1.432(8) . ?
C9 H9 1.0000 . ?
C9 C10 1.417(7) . ?
C10 H10 1.0000 . ?
C11 C12 1.499(7) . ?
C12 H12A 0.9800 . ?
C12 H12B 0.9800 . ?
C12 H12C 0.9800 . ?
C14 H14 0.9500 . ?
C14 C15 1.449(7) . ?
C15 C16 1.415(7) . ?
C15 C20 1.411(7) . ?
C16 C17 1.430(7) . ?
C17 H17 0.9500 . ?
C17 C18 1.365(7) . ?
C18 H18 0.9500 . ?
C18 C19 1.394(8) . ?
C19 H19 0.9500 . ?
C19 C20 1.379(7) . ?
C20 H20 0.9500 . ?
C21 H21A 0.9900 . ?
C21 H21B 0.9900 . ?
C21 C22 1.526(7) . ?
C22 H22A 0.9800 . ?
C22 H22B 0.9800 . ?
C22 H22C 0.9800 . ?
C23 H23A 0.9900 . ?
C23 H23B 0.9900 . ?
C23 H23C 0.9900 . ?
C23 H23D 0.9900 . ?
C23 C24 1.520(8) . ?
C23 C24A 1.520(9) . ?
C24 H24A 0.9800 . ?
C24 H24B 0.9800 . ?
C24 H24C 0.9800 . ?
C24A H24D 0.9800 . ?
C24A H24E 0.9800 . ?
C24A H24F 0.9800 . ?
O3 H3A 0.83(3) . ?
O3 C25 1.423(7) . ?
O3A H3B 0.84(3) . ?
O3A C25 1.423(8) . ?
C25 H25A 0.9800 . ?
C25 H25B 0.9800 . ?
C25 H25C 0.9800 . ?
C25 H25D 0.9800 . ?
C25 H25E 0.9800 . ?
C25 H25F 0.9800 . ?
O4 H4A 0.84(3) . ?
O4 C26 1.416(8) . ?
C26 H26A 0.9800 . ?
C26 H26B 0.9800 . ?
C26 H26C 0.9800 . ?

loop_
_geom_hbond_atom_site_label_D
_geom_hbond_atom_site_label_H
_geom_hbond_atom_site_label_A
_geom_hbond_distance_DH
_geom_hbond_distance_HA
_geom_hbond_distance_DA
_geom_hbond_angle_DHA
_geom_hbond_site_symmetry_A
_geom_hbond_publ_flag
N2 H2 O3 0.76 2.31 2.864(6) 131.0 2_656 yes
O3 H3A N3 0.83 1.97 2.776(6) 162.2 . yes
O3A H3B N3 0.84 2.32 2.95(10) 131.8 . yes

loop_
_geom_torsion_atom_site_label_1
_geom_torsion_atom_site_label_2
_geom_torsion_atom_site_label_3
_geom_torsion_atom_site_label_4
_geom_torsion
_geom_torsion_site_symmetry_1
_geom_torsion_site_symmetry_2
_geom_torsion_site_symmetry_3
_geom_torsion_site_symmetry_4
_geom_torsion_publ_flag
Sn1 O1 C13 N2 -157.7(3) . . . . ?
Sn1 O1 C13 N2 -4.2(6) 2_766 . . . ?
Sn1 O1 C13 N3 17.9(6) . . . . ?
Sn1 O1 C13 N3 171.4(4) 2_766 . . . ?
Sn1 O2 C16 C15 2.9(8) . . . . ?
Sn1 O2 C16 C17 -176.6(4) . . . . ?
Sn1 N4 C14 C15 -2.3(8) . . . . ?
Fe1 C1 C2 C3 -60.8(4) . . . . ?
Fe1 C1 C5 C4 59.5(4) . . . . ?
Fe1 C2 C3 C4 -59.4(4) . . . . ?
Fe1 C3 C4 C5 -58.9(4) . . . . ?
Fe1 C4 C5 C1 -59.1(4) . . . . ?
Fe1 C6 C7 C8 60.1(4) . . . . ?
Fe1 C6 C10 C9 -59.1(4) . . . . ?
Fe1 C6 C11 N1 -113.8(5) . . . . ?
Fe1 C6 C11 C12 65.3(6) . . . . ?
Fe1 C7 C8 C9 58.7(4) . . . . ?
Fe1 C8 C9 C10 59.5(4) . . . . ?
Fe1 C9 C10 C6 58.7(4) . . . . ?
O2 C16 C17 C18 -179.6(5) . . . . ?
N1 N2 C13 O1 -24.8(6) . . . . ?
N1 N2 C13 N3 159.2(4) . . . . ?
N2 N1 C11 C6 168.1(4) . . . . ?
N2 N1 C11 C12 -11.0(7) . . . . ?
N3 N4 C14 C15 174.3(5) . . . . ?
N4 N3 C13 O1 -3.9(7) . . . . ?
N4 N3 C13 N2 171.8(4) . . . . ?
N4 C14 C15 C16 -4.4(8) . . . . ?
N4 C14 C15 C20 178.9(5) . . . . ?
C1 C2 C3 Fe1 61.3(4) . . . . ?
C1 C2 C3 C4 1.9(6) . . . . ?
C2 C1 C5 Fe1 -58.0(4) . . . . ?
C2 C1 C5 C4 1.5(7) . . . . ?
C2 C3 C4 Fe1 58.0(4) . . . . ?
C2 C3 C4 C5 -1.0(6) . . . . ?
C3 C4 C5 Fe1 58.8(4) . . . . ?
C3 C4 C5 C1 -0.3(6) . . . . ?
C5 C1 C2 Fe1 58.8(4) . . . . ?
C5 C1 C2 C3 -2.1(7) . . . . ?
C6 C7 C8 Fe1 -59.8(3) . . . . ?
C6 C7 C8 C9 -1.1(6) . . . . ?
C7 C6 C10 Fe1 59.0(3) . . . . ?
C7 C6 C10 C9 -0.2(6) . . . . ?
C7 C6 C11 N1 160.3(5) . . . . ?
C7 C6 C11 C12 -20.6(8) . . . . ?
C7 C8 C9 Fe1 -58.5(4) . . . . ?
C7 C8 C9 C10 1.0(6) . . . . ?
C8 C9 C10 Fe1 -59.2(4) . . . . ?
C8 C9 C10 C6 -0.5(6) . . . . ?
C10 C6 C7 Fe1 -59.3(4) . . . . ?
C10 C6 C7 C8 0.8(6) . . . . ?
C10 C6 C11 N1 -27.2(8) . . . . ?
C10 C6 C11 C12 152.0(5) . . . . ?
C11 N1 N2 C13 173.4(4) . . . . ?
C11 C6 C7 Fe1 114.4(5) . . . . ?
C11 C6 C7 C8 174.5(5) . . . . ?
C11 C6 C10 Fe1 -114.7(5) . . . . ?
C11 C6 C10 C9 -173.9(5) . . . . ?
C13 N3 N4 Sn1 -12.5(5) . . . . ?
C13 N3 N4 C14 170.6(4) . . . . ?
C14 C15 C16 O2 4.4(8) . . . . ?
C14 C15 C16 C17 -176.1(5) . . . . ?
C14 C15 C20 C19 175.7(5) . . . . ?
C15 C16 C17 C18 0.8(8) . . . . ?
C16 C15 C20 C19 -1.0(8) . . . . ?
C16 C17 C18 C19 -1.7(9) . . . . ?
C17 C18 C19 C20 1.2(8) . . . . ?
C18 C19 C20 C15 0.2(8) . . . . ?
C20 C15 C16 O2 -179.0(5) . . . . ?
C20 C15 C16 C17 0.5(7) . . . . ?

loop_
_twin_individual_id
_twin_individual_mass_fraction_refined
_oxdiff_twin_reflns_isolated
_oxdiff_twin_reflns_overlapped
_twin_individual_twin_lattice_type
_twin_individual_twin_matrix_11
_twin_individual_twin_matrix_12
_twin_individual_twin_matrix_13
_twin_individual_twin_matrix_21
_twin_individual_twin_matrix_22
_twin_individual_twin_matrix_23
_twin_individual_twin_matrix_31
_twin_individual_twin_matrix_32
_twin_individual_twin_matrix_33
1 0.5706(10) 17032 18509 ref 1.0000 0.0000 0.0000 0.0000 1.0000 0.0000 0.0000 0.0000 1.0000
2 0.4294(10) 17002 18509 nmt -1.0003 -0.0003 0.0001 -0.0007 -1.0006 0.0003 0.1660 0.4743 0.9994

loop_
_exptl_oxdiff_crystal_face_indexfrac_h
_exptl_oxdiff_crystal_face_indexfrac_k
_exptl_oxdiff_crystal_face_indexfrac_l
_exptl_oxdiff_crystal_face_x
_exptl_oxdiff_crystal_face_y
_exptl_oxdiff_crystal_face_z
0.9991 0.9961 -10.6350 0.5681 -0.5358 0.5986
1.0024 2.0076 9.8772 -0.7641 0.6982 0.0358
1.0002 -1.0007 -0.6902 -0.0979 -0.2072 0.0636
0.0001 1.0007 -0.4751 0.0392 0.0825 0.1210
2.0014 2.0030 -0.2827 -0.2351 0.0799 0.5134
-1.0006 -1.0012 0.6410 0.0849 -0.0126 -0.2730
-0.0002 0.9997 -2.4739 0.1698 -0.0272 0.1861
-2.0021 2.9965 -10.0879 0.9533 -0.1063 0.3520
1.9992 -2.0056 -9.3756 0.3266 -0.8531 0.3876
-2.0006 2.0009 0.3811 0.2611 0.3596 -0.0946
4.0020 -3.9992 4.2348 -0.8487 -0.4450 0.0264
-0.9986 6.0079 5.3105 -0.1634 1.0034 0.3135
-1.9992 4.0065 7.4260 -0.1830 0.9632 -0.1131
4.0026 -2.9970 6.7579 -1.0055 -0.1981 0.0497
